data_7033700
loop_
_publ_author_name
'Hill, Anthony F.'
'Stewart, Craig D.'
'Ward, Jas S.'

_publ_section_title
;
 Organometallic chemistry of ethynyl boronic acid MIDA ester, HC[triple
 bond, length as m-dash]CB(O2CCH2)2NMe.
;
_journal_issue 12
_journal_name_full 'Dalton transactions (Cambridge, England : 2003)'
_journal_page_first 5713
_journal_page_last 5726
_journal_paper_doi 10.1039/c4dt03695f
_journal_volume 44
_journal_year 2015
_chemical_compound_source 'Research School of Chemistry'
_chemical_formula_moiety 'C59 H56 B1 Cl1 N1 O4 P4 Ru1, F6 P1, C1 H2 Cl2'
_chemical_formula_sum 'C60 H58 B Cl3 F6 N O4 P5 Ru'
_chemical_formula_weight 1344.22
_space_group_IT_number 2
_symmetry_cell_setting triclinic
_symmetry_space_group_name_Hall '-P 1'
_symmetry_space_group_name_H-M 'P -1'
_atom_sites_solution_hydrogens difmap
_atom_sites_solution_primary other
_audit_creation_date 13-09-05
_audit_creation_method CRYSTALS_ver_14.23
_audit_update_record
;
2014-12-03 deposited with the CCDC.
2015-01-19 downloaded from the CCDC.
;
_cell_angle_alpha 86.068(3)
_cell_angle_beta 73.777(3)
_cell_angle_gamma 87.542(3)
_cell_formula_units_Z 2
_cell_length_a 13.1367(8)
_cell_length_b 14.1164(8)
_cell_length_c 16.2360(7)
_cell_measurement_reflns_used 50223
_cell_measurement_temperature 200
_cell_measurement_theta_max 25
_cell_measurement_theta_min 2.55
_cell_volume 2883.3(3)
_computing_cell_refinement 'DENZO/SCALEPACK (Otwinowski & Minor, 1997)'
_computing_data_collection 'COLLECT (Nonius, 2001).'
_computing_data_reduction 'DENZO/SCALEPACK (Otwinowski & Minor, 1997)'
_computing_molecular_graphics 'Ortep-3 for windows (Farrugia, 1997)'
_computing_publication_material 'CRYSTALS (Betteridge et al., 2003)'
_computing_structure_refinement 'CRYSTALS (Betteridge et al., 2003)'
_computing_structure_solution 'Superflip (Palatinus & Chapuis, 2007)'
_diffrn_ambient_temperature 200
_diffrn_measured_fraction_theta_full 0.996
_diffrn_measured_fraction_theta_max 0.996
_diffrn_measurement_device Area
_diffrn_measurement_device_type 'Nonius KappaCCD'
_diffrn_measurement_method \w
_diffrn_radiation_monochromator graphite
_diffrn_radiation_type 'Mo K\a'
_diffrn_radiation_wavelength 0.71073
_diffrn_reflns_av_R_equivalents 0.106
_diffrn_reflns_limit_h_max 15
_diffrn_reflns_limit_h_min -15
_diffrn_reflns_limit_k_max 16
_diffrn_reflns_limit_k_min -16
_diffrn_reflns_limit_l_max 19
_diffrn_reflns_limit_l_min -19
_diffrn_reflns_number 41835
_diffrn_reflns_theta_full 25.059
_diffrn_reflns_theta_max 25.059
_diffrn_reflns_theta_min 2.618
_diffrn_standards_number 0
_exptl_absorpt_coefficient_mu 0.618
_exptl_absorpt_correction_T_max 0.975
_exptl_absorpt_correction_T_min 0.924
_exptl_absorpt_correction_type integration
_exptl_absorpt_process_details
;
Gaussian integration (Coppens, 1970)
;
_exptl_crystal_colour 'pale yellow'
_exptl_crystal_density_diffrn 1.548
_exptl_crystal_density_method 'not measured'
_exptl_crystal_description plate
_exptl_crystal_F_000 1372
_exptl_crystal_recrystallization_method 'Re-crystallisation from solvent: DCM/pentane'
_exptl_crystal_size_max 0.170
_exptl_crystal_size_mid 0.100
_exptl_crystal_size_min 0.050
_refine_diff_density_max 1.08
_refine_diff_density_min -1.31
_refine_ls_extinction_method None
_refine_ls_goodness_of_fit_ref 0.9672
_refine_ls_hydrogen_treatment constr
_refine_ls_matrix_type full
_refine_ls_number_parameters 730
_refine_ls_number_reflns 10204
_refine_ls_number_restraints 0
_refine_ls_R_factor_all 0.1049
_refine_ls_R_factor_gt 0.0582
_refine_ls_shift/su_max 0.0003754
_refine_ls_shift/su_mean 0.0000159
_refine_ls_structure_factor_coef Fsqd
_refine_ls_weighting_details
;
 Method= Modified Sheldrick 
 w=1/[\s^2^(F^2^) + ( 0.06P)^2^ + 8.74P] 
 ,where P=(max(Fo^2^,0) + 2Fc^2^)/3 
;
_refine_ls_weighting_scheme calc
_refine_ls_wR_factor_all 0.1483
_refine_ls_wR_factor_gt 0.1239
_refine_ls_wR_factor_ref 0.1483
_reflns_limit_h_max 15
_reflns_limit_h_min -14
_reflns_limit_k_max 16
_reflns_limit_k_min -16
_reflns_limit_l_max 19
_reflns_limit_l_min 0
_reflns_number_gt 6573
_reflns_number_total 10207
_reflns_threshold_expression I>2.0\s(I)
_oxford_diffrn_Wilson_B_factor 2.77
_oxford_diffrn_Wilson_scale 47.18
_oxford_refine_ls_r_factor_ref 0.1049
_oxford_refine_ls_scale 0.15881(8)
_oxford_reflns_number_all 10204
_oxford_reflns_threshold_expression_ref I>-10.0\s(I)
_oxford_structure_analysis_title 'Compound X At 13:26 on 24/ 8'
_cod_data_source_file c4dt03695f1.cif
_cod_data_source_block CS006b
_cod_depositor_comments
;
The following automatic conversions were performed:

'_atom_sites_solution_primary' value 'Other' changed to 'other'
according to
/usr/data/users/saulius/crontab/automatic-downloads/rss-feeds/RSC/lib/dictionaries/cif_core.dic
dictionary named 'cif_core.dic' version 2.4.2 from 2011-04-26.

Automatic conversion script
Id: cif_fix_values 2935 2014-11-11 08:27:57Z andrius 

 Adding full bibliography for 7033695--7033706.cif.
;
_cod_original_sg_symbol_H-M 'P -1 '
_cod_original_formula_sum 'C60 H58 B1 Cl3 F6 N1 O4 P5 Ru1'
_cod_database_code 7033700

loop_
_symmetry_equiv_pos_as_xyz
x,y,z
-x,-y,-z

loop_
_atom_site_label
_atom_site_type_symbol
_atom_site_fract_x
_atom_site_fract_y
_atom_site_fract_z
_atom_site_U_iso_or_equiv
_atom_site_occupancy
_atom_site_adp_type
_atom_site_refinement_flags_posn
B1 B 0.7502(6) 0.9196(5) 0.1194(4) 0.0460 1.0000 Uani .
Cl1 Cl 0.89068(11) 0.54607(10) 0.37538(8) 0.0369 1.0000 Uani .
Cl11 Cl 1.2860(2) 0.26100(19) 0.23415(19) 0.1024 1.0000 Uani .
Cl12 Cl 1.38706(19) 0.11360(17) 0.31555(14) 0.0849 1.0000 Uani .
F1 F 1.4049(4) 0.6539(4) 0.0467(3) 0.0979 1.0000 Uani .
F2 F 1.2815(4) 0.6848(4) -0.0169(3) 0.1073 1.0000 Uani .
F3 F 1.3191(4) 0.7949(3) 0.0602(3) 0.0968 1.0000 Uani .
F4 F 1.3618(4) 0.8169(4) -0.0835(3) 0.0964 1.0000 Uani .
F5 F 1.4495(4) 0.6767(4) -0.0946(3) 0.1033 1.0000 Uani .
F6 F 1.4905(4) 0.7862(4) -0.0179(3) 0.0962 1.0000 Uani .
N1 N 0.7553(4) 0.9345(3) 0.0158(3) 0.0425 1.0000 Uani .
O1 O 0.8304(4) 0.9820(3) 0.1276(3) 0.0611 1.0000 Uani .
O2 O 0.6424(4) 0.9558(4) 0.1586(3) 0.0643 1.0000 Uani .
O3 O 0.9418(4) 1.0924(3) 0.0506(4) 0.0726 1.0000 Uani .
O4 O 0.4881(4) 0.9885(3) 0.1292(3) 0.0625 1.0000 Uani .
P1 P 0.88226(12) 0.58197(10) 0.16291(9) 0.0338 1.0000 Uani .
P2 P 1.01198(12) 0.72570(10) 0.23080(9) 0.0334 1.0000 Uani .
P3 P 0.78819(12) 0.76287(11) 0.41722(9) 0.0345 1.0000 Uani .
P4 P 0.65934(12) 0.61094(10) 0.35897(9) 0.0338 1.0000 Uani .
P5 P 1.38607(17) 0.73626(16) -0.01677(14) 0.0703 1.0000 Uani .
Ru1 Ru 0.83308(4) 0.67556(3) 0.28735(3) 0.0312 1.0000 Uani .
C1 C 0.7934(4) 0.7634(4) 0.2120(3) 0.0348 1.0000 Uani .
C2 C 0.7660(5) 0.8117(4) 0.1494(4) 0.0445 1.0000 Uani .
C3 C 0.8732(6) 1.0374(5) 0.0574(5) 0.0536 1.0000 Uani .
C4 C 0.5806(6) 0.9688(5) 0.1057(4) 0.0514 1.0000 Uani .
C5 C 0.8221(5) 1.0204(5) -0.0130(4) 0.0531 1.0000 Uani .
C6 C 0.6434(5) 0.9532(5) 0.0163(4) 0.0564 1.0000 Uani .
C7 C 0.8052(7) 0.8547(5) -0.0394(4) 0.0697 1.0000 Uani .
C11 C 1.0139(5) 0.6198(4) 0.0955(4) 0.0423 1.0000 Uani .
C12 C 1.0415(5) 0.7179(4) 0.1142(3) 0.0391 1.0000 Uani .
C13 C 0.6720(5) 0.7061(4) 0.4963(3) 0.0404 1.0000 Uani .
C14 C 0.6524(5) 0.6073(4) 0.4740(3) 0.0399 1.0000 Uani .
C21 C 0.7959(5) 0.5916(4) 0.0915(3) 0.0343 1.0000 Uani .
C22 C 0.8335(5) 0.5937(5) 0.0035(4) 0.0495 1.0000 Uani .
C23 C 0.7628(6) 0.5940(5) -0.0470(4) 0.0577 1.0000 Uani .
C24 C 0.6575(6) 0.5915(5) -0.0109(4) 0.0589 1.0000 Uani .
C25 C 0.6194(6) 0.5894(7) 0.0760(5) 0.0826 1.0000 Uani .
C26 C 0.6892(6) 0.5906(7) 0.1256(4) 0.0731 1.0000 Uani .
C31 C 0.9014(5) 0.4537(4) 0.1730(3) 0.0384 1.0000 Uani .
C32 C 0.8442(5) 0.3907(4) 0.1429(4) 0.0477 1.0000 Uani .
C33 C 0.8659(6) 0.2936(5) 0.1456(4) 0.0593 1.0000 Uani .
C34 C 0.9457(6) 0.2585(5) 0.1801(4) 0.0617 1.0000 Uani .
C35 C 1.0033(6) 0.3190(5) 0.2116(4) 0.0540 1.0000 Uani .
C36 C 0.9816(5) 0.4155(5) 0.2090(4) 0.0454 1.0000 Uani .
C41 C 1.0471(5) 0.8462(4) 0.2441(3) 0.0394 1.0000 Uani .
C42 C 1.1496(5) 0.8676(5) 0.2429(4) 0.0477 1.0000 Uani .
C43 C 1.1749(6) 0.9576(5) 0.2569(5) 0.0627 1.0000 Uani .
C44 C 1.0968(7) 1.0276(5) 0.2717(5) 0.0659 1.0000 Uani .
C45 C 0.9959(6) 1.0092(5) 0.2697(4) 0.0572 1.0000 Uani .
C46 C 0.9712(5) 0.9195(4) 0.2556(4) 0.0466 1.0000 Uani .
C51 C 1.1139(4) 0.6510(4) 0.2624(3) 0.0346 1.0000 Uani .
C52 C 1.1981(5) 0.6080(4) 0.2027(4) 0.0413 1.0000 Uani .
C53 C 1.2689(5) 0.5467(5) 0.2308(4) 0.0501 1.0000 Uani .
C54 C 1.2574(5) 0.5285(5) 0.3169(4) 0.0492 1.0000 Uani .
C55 C 1.1766(5) 0.5721(4) 0.3767(4) 0.0463 1.0000 Uani .
C56 C 1.1063(5) 0.6339(4) 0.3498(4) 0.0403 1.0000 Uani .
C61 C 0.7369(5) 0.8858(4) 0.4175(4) 0.0406 1.0000 Uani .
C62 C 0.7372(6) 0.9441(4) 0.4827(4) 0.0552 1.0000 Uani .
C63 C 0.6843(6) 1.0318(5) 0.4883(5) 0.0669 1.0000 Uani .
C64 C 0.6320(7) 1.0611(5) 0.4284(5) 0.0722 1.0000 Uani .
C65 C 0.6328(7) 1.0050(6) 0.3628(5) 0.0741 1.0000 Uani .
C66 C 0.6857(6) 0.9184(5) 0.3577(4) 0.0621 1.0000 Uani .
C71 C 0.8876(5) 0.7634(4) 0.4767(3) 0.0375 1.0000 Uani .
C72 C 0.9602(5) 0.8359(5) 0.4633(4) 0.0453 1.0000 Uani .
C73 C 1.0373(5) 0.8315(5) 0.5061(4) 0.0569 1.0000 Uani .
C74 C 1.0436(6) 0.7560(6) 0.5627(4) 0.0612 1.0000 Uani .
C75 C 0.9756(6) 0.6827(5) 0.5749(4) 0.0561 1.0000 Uani .
C76 C 0.8972(5) 0.6864(4) 0.5332(4) 0.0461 1.0000 Uani .
C81 C 0.5364(4) 0.6774(4) 0.3573(4) 0.0386 1.0000 Uani .
C82 C 0.5291(6) 0.7380(7) 0.2911(5) 0.0912 1.0000 Uani .
C83 C 0.4332(6) 0.7854(7) 0.2910(6) 0.1002 1.0000 Uani .
C84 C 0.3471(5) 0.7742(5) 0.3577(5) 0.0567 1.0000 Uani .
C85 C 0.3522(5) 0.7153(5) 0.4249(4) 0.0594 1.0000 Uani .
C86 C 0.4470(5) 0.6663(5) 0.4256(4) 0.0532 1.0000 Uani .
C91 C 0.6290(4) 0.4899(4) 0.3417(3) 0.0354 1.0000 Uani .
C92 C 0.6906(5) 0.4131(4) 0.3580(4) 0.0463 1.0000 Uani .
C93 C 0.6721(5) 0.3212(5) 0.3418(4) 0.0529 1.0000 Uani .
C94 C 0.5891(5) 0.3055(5) 0.3081(4) 0.0535 1.0000 Uani .
C95 C 0.5263(5) 0.3800(5) 0.2920(4) 0.0553 1.0000 Uani .
C96 C 0.5449(5) 0.4709(5) 0.3091(4) 0.0464 1.0000 Uani .
C101 C 1.3802(6) 0.1745(5) 0.2216(4) 0.0621 1.0000 Uani .
H21 H 0.7495 0.7713 0.1133 0.0531 1.0000 Uiso R
H51 H 0.7772 1.0755 -0.0210 0.0644 1.0000 Uiso R
H52 H 0.8753 1.0099 -0.0666 0.0639 1.0000 Uiso R
H61 H 0.6379 1.0087 -0.0213 0.0682 1.0000 Uiso R
H62 H 0.6169 0.8976 -0.0015 0.0680 1.0000 Uiso R
H71 H 0.8094 0.8724 -0.0989 0.1045 1.0000 Uiso R
H72 H 0.8751 0.8406 -0.0337 0.1050 1.0000 Uiso R
H73 H 0.7618 0.7997 -0.0210 0.1049 1.0000 Uiso R
H111 H 1.0657 0.5743 0.1065 0.0509 1.0000 Uiso R
H112 H 1.0163 0.6195 0.0361 0.0506 1.0000 Uiso R
H121 H 1.1155 0.7302 0.0868 0.0469 1.0000 Uiso R
H122 H 0.9983 0.7643 0.0923 0.0469 1.0000 Uiso R
H131 H 0.6824 0.7028 0.5531 0.0487 1.0000 Uiso R
H132 H 0.6106 0.7450 0.4962 0.0493 1.0000 Uiso R
H141 H 0.7059 0.5639 0.4847 0.0476 1.0000 Uiso R
H142 H 0.5842 0.5866 0.5084 0.0475 1.0000 Uiso R
H221 H 0.9055 0.5946 -0.0220 0.0588 1.0000 Uiso R
H231 H 0.7892 0.5962 -0.1066 0.0689 1.0000 Uiso R
H241 H 0.6113 0.5915 -0.0448 0.0709 1.0000 Uiso R
H251 H 0.5472 0.5877 0.1019 0.0990 1.0000 Uiso R
H261 H 0.6627 0.5906 0.1843 0.0881 1.0000 Uiso R
H321 H 0.7905 0.4147 0.1199 0.0571 1.0000 Uiso R
H331 H 0.8264 0.2530 0.1246 0.0709 1.0000 Uiso R
H341 H 0.9603 0.1934 0.1822 0.0737 1.0000 Uiso R
H351 H 1.0560 0.2944 0.2356 0.0648 1.0000 Uiso R
H361 H 1.0194 0.4553 0.2320 0.0550 1.0000 Uiso R
H421 H 1.2025 0.8200 0.2326 0.0571 1.0000 Uiso R
H431 H 1.2435 0.9708 0.2557 0.0748 1.0000 Uiso R
H441 H 1.1122 1.0874 0.2838 0.0790 1.0000 Uiso R
H451 H 0.9445 1.0572 0.2776 0.0688 1.0000 Uiso R
H461 H 0.9028 0.9069 0.2543 0.0556 1.0000 Uiso R
H521 H 1.2077 0.6206 0.1440 0.0498 1.0000 Uiso R
H531 H 1.3245 0.5185 0.1903 0.0600 1.0000 Uiso R
H541 H 1.3046 0.4861 0.3350 0.0588 1.0000 Uiso R
H551 H 1.1702 0.5599 0.4353 0.0559 1.0000 Uiso R
H561 H 1.0536 0.6643 0.3905 0.0478 1.0000 Uiso R
H621 H 0.7726 0.9248 0.5226 0.0661 1.0000 Uiso R
H631 H 0.6863 1.0705 0.5322 0.0802 1.0000 Uiso R
H641 H 0.5970 1.1193 0.4316 0.0868 1.0000 Uiso R
H651 H 0.5977 1.0249 0.3218 0.0892 1.0000 Uiso R
H661 H 0.6875 0.8812 0.3125 0.0750 1.0000 Uiso R
H721 H 0.9558 0.8887 0.4264 0.0536 1.0000 Uiso R
H731 H 1.0846 0.8807 0.4974 0.0679 1.0000 Uiso R
H741 H 1.0939 0.7557 0.5925 0.0733 1.0000 Uiso R
H751 H 0.9814 0.6309 0.6112 0.0670 1.0000 Uiso R
H761 H 0.8500 0.6369 0.5426 0.0549 1.0000 Uiso R
H821 H 0.5887 0.7488 0.2447 0.1091 1.0000 Uiso R
H831 H 0.4302 0.8248 0.2441 0.1202 1.0000 Uiso R
H841 H 0.2843 0.8075 0.3586 0.0682 1.0000 Uiso R
H851 H 0.2927 0.7073 0.4711 0.0711 1.0000 Uiso R
H861 H 0.4493 0.6256 0.4722 0.0643 1.0000 Uiso R
H921 H 0.7455 0.4223 0.3803 0.0559 1.0000 Uiso R
H931 H 0.7148 0.2705 0.3520 0.0629 1.0000 Uiso R
H941 H 0.5765 0.2441 0.2964 0.0638 1.0000 Uiso R
H951 H 0.4699 0.3693 0.2692 0.0662 1.0000 Uiso R
H961 H 0.4999 0.5201 0.2986 0.0559 1.0000 Uiso R
H1011 H 1.4473 0.2030 0.1958 0.0746 1.0000 Uiso R
H1012 H 1.3673 0.1300 0.1840 0.0748 1.0000 Uiso R

loop_
_atom_site_aniso_label
_atom_site_aniso_U_11
_atom_site_aniso_U_22
_atom_site_aniso_U_33
_atom_site_aniso_U_23
_atom_site_aniso_U_13
_atom_site_aniso_U_12
B1 0.059(5) 0.047(4) 0.034(4) -0.006(3) -0.019(3) 0.013(4)
Cl1 0.0422(8) 0.0372(8) 0.0327(7) 0.0014(6) -0.0138(6) 0.0027(6)
Cl11 0.0789(16) 0.0951(18) 0.138(2) -0.0080(16) -0.0416(15) 0.0200(13)
Cl12 0.0969(17) 0.0882(15) 0.0763(14) 0.0073(12) -0.0364(12) -0.0114(13)
F1 0.080(3) 0.089(4) 0.108(4) 0.023(3) -0.007(3) 0.014(3)
F2 0.077(3) 0.149(5) 0.095(4) 0.002(3) -0.021(3) -0.019(3)
F3 0.109(4) 0.082(3) 0.081(3) -0.011(3) 0.001(3) 0.030(3)
F4 0.107(4) 0.091(4) 0.085(3) 0.016(3) -0.024(3) 0.014(3)
F5 0.100(4) 0.102(4) 0.096(4) -0.024(3) -0.006(3) 0.007(3)
F6 0.081(3) 0.105(4) 0.103(4) 0.002(3) -0.024(3) -0.038(3)
N1 0.052(3) 0.039(3) 0.042(3) 0.001(2) -0.022(2) 0.004(2)
O1 0.092(4) 0.049(3) 0.057(3) -0.006(2) -0.044(3) -0.003(3)
O2 0.070(3) 0.081(4) 0.044(3) -0.013(2) -0.021(2) 0.036(3)
O3 0.078(4) 0.044(3) 0.107(4) -0.017(3) -0.041(3) -0.001(3)
O4 0.056(3) 0.064(3) 0.069(3) -0.005(2) -0.022(3) 0.014(3)
P1 0.0352(8) 0.0386(8) 0.0283(8) -0.0015(6) -0.0109(6) 0.0029(7)
P2 0.0352(8) 0.0349(8) 0.0309(8) -0.0001(6) -0.0119(6) 0.0047(6)
P3 0.0393(9) 0.0375(8) 0.0277(7) -0.0036(6) -0.0111(6) 0.0040(7)
P4 0.0339(8) 0.0373(8) 0.0297(8) -0.0026(6) -0.0086(6) 0.0026(7)
P5 0.0573(13) 0.0775(14) 0.0696(14) 0.0005(11) -0.0090(10) 0.0055(11)
Ru1 0.0326(3) 0.0346(3) 0.0270(2) -0.00084(18) -0.01029(18) 0.00391(19)
C1 0.034(3) 0.041(3) 0.029(3) -0.012(2) -0.007(2) 0.003(3)
C2 0.058(4) 0.047(4) 0.029(3) -0.002(3) -0.015(3) 0.012(3)
C3 0.068(5) 0.036(4) 0.065(5) -0.012(3) -0.032(4) 0.012(4)
C4 0.054(5) 0.047(4) 0.056(4) -0.002(3) -0.023(4) 0.011(3)
C5 0.055(4) 0.049(4) 0.056(4) 0.002(3) -0.018(3) 0.002(3)
C6 0.052(4) 0.071(5) 0.053(4) 0.006(3) -0.028(3) -0.008(4)
C7 0.117(7) 0.046(4) 0.045(4) -0.015(3) -0.020(4) 0.013(4)
C11 0.039(4) 0.056(4) 0.029(3) -0.006(3) -0.005(3) 0.006(3)
C12 0.034(3) 0.050(4) 0.032(3) 0.003(3) -0.008(3) 0.000(3)
C13 0.043(4) 0.050(4) 0.027(3) -0.005(3) -0.005(3) -0.002(3)
C14 0.038(3) 0.049(4) 0.030(3) 0.000(3) -0.005(3) 0.001(3)
C21 0.043(4) 0.033(3) 0.031(3) 0.001(2) -0.016(3) 0.001(3)
C22 0.048(4) 0.063(4) 0.038(3) -0.010(3) -0.014(3) 0.019(3)
C23 0.062(5) 0.079(5) 0.036(4) -0.014(3) -0.021(3) 0.021(4)
C24 0.066(5) 0.076(5) 0.044(4) -0.009(3) -0.031(4) 0.008(4)
C25 0.045(4) 0.152(9) 0.054(5) 0.005(5) -0.023(4) -0.009(5)
C26 0.047(4) 0.135(8) 0.037(4) 0.015(4) -0.015(3) -0.013(5)
C31 0.044(4) 0.041(3) 0.028(3) -0.003(2) -0.005(3) 0.004(3)
C32 0.059(4) 0.043(4) 0.042(4) 0.000(3) -0.017(3) 0.003(3)
C33 0.088(6) 0.042(4) 0.049(4) 0.005(3) -0.022(4) -0.009(4)
C34 0.101(6) 0.039(4) 0.042(4) 0.001(3) -0.020(4) 0.016(4)
C35 0.081(5) 0.045(4) 0.036(3) -0.005(3) -0.019(3) 0.021(4)
C36 0.051(4) 0.055(4) 0.029(3) -0.007(3) -0.010(3) 0.013(3)
C41 0.046(4) 0.040(3) 0.033(3) 0.004(3) -0.015(3) 0.002(3)
C42 0.045(4) 0.045(4) 0.057(4) 0.004(3) -0.022(3) -0.004(3)
C43 0.073(5) 0.047(4) 0.076(5) 0.005(4) -0.033(4) -0.016(4)
C44 0.103(7) 0.040(4) 0.063(5) 0.001(3) -0.037(5) -0.007(4)
C45 0.077(5) 0.041(4) 0.051(4) 0.006(3) -0.017(4) 0.007(4)
C46 0.050(4) 0.044(4) 0.046(4) 0.004(3) -0.016(3) 0.002(3)
C51 0.035(3) 0.035(3) 0.036(3) -0.002(2) -0.014(3) 0.006(3)
C52 0.035(3) 0.049(4) 0.040(3) -0.002(3) -0.011(3) -0.001(3)
C53 0.042(4) 0.058(4) 0.053(4) -0.008(3) -0.018(3) 0.014(3)
C54 0.041(4) 0.052(4) 0.059(4) 0.000(3) -0.024(3) 0.011(3)
C55 0.047(4) 0.048(4) 0.047(4) 0.009(3) -0.022(3) 0.000(3)
C56 0.035(3) 0.045(4) 0.043(3) -0.001(3) -0.014(3) 0.003(3)
C61 0.042(4) 0.039(3) 0.041(3) 0.000(3) -0.013(3) 0.006(3)
C62 0.072(5) 0.044(4) 0.054(4) -0.012(3) -0.025(4) 0.011(3)
C63 0.086(6) 0.041(4) 0.073(5) -0.021(4) -0.021(4) 0.018(4)
C64 0.084(6) 0.045(4) 0.078(5) 0.000(4) -0.012(5) 0.030(4)
C65 0.097(6) 0.073(5) 0.051(4) -0.006(4) -0.024(4) 0.044(5)
C66 0.077(5) 0.062(5) 0.050(4) -0.007(3) -0.025(4) 0.031(4)
C71 0.044(4) 0.043(3) 0.026(3) -0.007(2) -0.010(3) 0.010(3)
C72 0.050(4) 0.050(4) 0.037(3) -0.003(3) -0.013(3) 0.000(3)
C73 0.053(4) 0.076(5) 0.047(4) -0.016(4) -0.020(3) -0.004(4)
C74 0.056(5) 0.088(6) 0.048(4) -0.016(4) -0.027(4) 0.011(4)
C75 0.068(5) 0.064(5) 0.039(4) -0.010(3) -0.022(3) 0.021(4)
C76 0.057(4) 0.046(4) 0.038(3) -0.007(3) -0.018(3) 0.008(3)
C81 0.034(3) 0.041(3) 0.041(3) -0.006(3) -0.010(3) 0.000(3)
C82 0.042(4) 0.138(8) 0.078(6) 0.046(6) -0.006(4) 0.013(5)
C83 0.053(5) 0.137(9) 0.101(7) 0.063(6) -0.023(5) 0.012(5)
C84 0.043(4) 0.063(5) 0.068(5) -0.009(4) -0.024(4) 0.015(3)
C85 0.037(4) 0.087(5) 0.049(4) -0.014(4) -0.005(3) 0.023(4)
C86 0.042(4) 0.066(4) 0.047(4) 0.003(3) -0.008(3) 0.011(3)
C91 0.038(3) 0.037(3) 0.029(3) -0.005(2) -0.006(2) 0.004(3)
C92 0.047(4) 0.044(4) 0.051(4) -0.002(3) -0.019(3) -0.006(3)
C93 0.052(4) 0.048(4) 0.059(4) 0.001(3) -0.018(3) 0.006(3)
C94 0.060(5) 0.043(4) 0.056(4) -0.011(3) -0.010(3) -0.007(3)
C95 0.051(4) 0.058(4) 0.065(5) -0.021(4) -0.026(4) -0.002(3)
C96 0.040(4) 0.052(4) 0.050(4) -0.013(3) -0.016(3) 0.006(3)
C101 0.083(5) 0.059(4) 0.051(4) 0.004(3) -0.031(4) -0.009(4)

loop_
_atom_type_symbol
_atom_type_scat_dispersion_real
_atom_type_scat_dispersion_imag
_atom_type_scat_Cromer_Mann_a1
_atom_type_scat_Cromer_Mann_b1
_atom_type_scat_Cromer_Mann_a2
_atom_type_scat_Cromer_Mann_b2
_atom_type_scat_Cromer_Mann_a3
_atom_type_scat_Cromer_Mann_b3
_atom_type_scat_Cromer_Mann_a4
_atom_type_scat_Cromer_Mann_b4
_atom_type_scat_Cromer_Mann_c
_atom_type_scat_source
C 0.0033 0.0016 2.3100 20.8439 1.0200 10.2075 1.5886 0.5687 0.8650 51.6512 0.2156 'International Tables Vol C 4.2.6.8 and 6.1.1.4'
H 0.0000 0.0000 0.4930 10.5109 0.3229 26.1257 0.1402 3.1424 0.0408 57.7998 0.0030 'International Tables Vol C 4.2.6.8 and 6.1.1.4'
B 0.0013 0.0007 2.0545 23.2185 1.3326 1.0210 1.0979 60.3498 0.7068 0.1403 -0.1932 'International Tables Vol C 4.2.6.8 and 6.1.1.4'
Cl 0.1484 0.1585 11.4604 0.0104 7.1964 1.1662 6.2556 18.5194 1.6455 47.7784 -9.5574 'International Tables Vol C 4.2.6.8 and 6.1.1.4'
F 0.0171 0.0103 3.5392 10.2825 2.6412 4.2944 1.5170 0.2615 1.0243 26.1476 0.2776 'International Tables Vol C 4.2.6.8 and 6.1.1.4'
N 0.0061 0.0033 12.2126 0.0057 3.1322 9.8933 2.0125 28.9975 1.1663 0.5826 -11.5290 'International Tables Vol C 4.2.6.8 and 6.1.1.4'
O 0.0106 0.0060 3.0485 13.2771 2.2868 5.7011 1.5463 0.3239 0.8670 32.9089 0.2508 'International Tables Vol C 4.2.6.8 and 6.1.1.4'
P 0.1023 0.0942 6.4345 1.9067 4.1791 27.1570 1.7800 0.5260 1.4908 68.1645 1.1149 'International Tables Vol C 4.2.6.8 and 6.1.1.4'
Ru -1.2594 0.8363 19.2674 0.8085 12.9182 8.4347 4.8634 24.7997 1.5676 94.2928 5.3787 'International Tables Vol C 4.2.6.8 and 6.1.1.4'

loop_
_exptl_crystal_face_index_h
_exptl_crystal_face_index_k
_exptl_crystal_face_index_l
_exptl_crystal_face_perp_dist
0 -10 -9 0.069
-3 1 -1 0.053
7 -2 3 0.025
-7 -4 3 0.035
1 -7 7 0.018
0 7 -7 0.025
0 1 2 0.067

loop_
_geom_angle_atom_site_label_1
_geom_angle_atom_site_label_2
_geom_angle_atom_site_label_3
_geom_angle
_geom_angle_publ_flag
N1 B1 O1 103.2(5) yes
N1 B1 O2 100.4(5) yes
O1 B1 O2 112.5(6) yes
N1 B1 C2 113.0(5) yes
O1 B1 C2 114.6(5) yes
O2 B1 C2 112.0(6) yes
B1 N1 C5 102.6(5) yes
B1 N1 C6 103.9(5) yes
C5 N1 C6 112.6(5) yes
B1 N1 C7 116.5(5) yes
C5 N1 C7 108.8(5) yes
C6 N1 C7 112.1(5) yes
B1 O1 C3 114.9(5) yes
B1 O2 C4 115.4(5) yes
Ru1 P1 C11 108.23(19) yes
Ru1 P1 C21 117.18(19) yes
C11 P1 C21 105.5(3) yes
Ru1 P1 C31 121.37(18) yes
C11 P1 C31 101.9(3) yes
C21 P1 C31 100.7(3) yes
Ru1 P2 C12 105.14(19) yes
Ru1 P2 C41 120.3(2) yes
C12 P2 C41 104.5(3) yes
Ru1 P2 C51 116.41(19) yes
C12 P2 C51 105.2(3) yes
C41 P2 C51 103.8(3) yes
Ru1 P3 C13 108.50(19) yes
Ru1 P3 C61 121.35(19) yes
C13 P3 C61 99.0(3) yes
Ru1 P3 C71 117.25(18) yes
C13 P3 C71 103.6(3) yes
C61 P3 C71 104.4(3) yes
Ru1 P4 C14 104.1(2) yes
Ru1 P4 C81 121.5(2) yes
C14 P4 C81 101.5(3) yes
Ru1 P4 C91 120.40(19) yes
C14 P4 C91 104.0(3) yes
C81 P4 C91 102.6(3) yes
F4 P5 F2 89.4(3) yes
F4 P5 F5 89.5(3) yes
F2 P5 F5 89.1(3) yes
F4 P5 F3 89.9(3) yes
F2 P5 F3 89.0(3) yes
F5 P5 F3 178.0(3) yes
F4 P5 F6 90.6(3) yes
F2 P5 F6 179.1(3) yes
F5 P5 F6 90.0(3) yes
F3 P5 F6 91.9(3) yes
F4 P5 F1 176.6(3) yes
F2 P5 F1 87.3(3) yes
F5 P5 F1 89.4(3) yes
F3 P5 F1 91.1(3) yes
F6 P5 F1 92.7(3) yes
Cl1 Ru1 P4 81.87(5) yes
Cl1 Ru1 P3 85.53(5) yes
P4 Ru1 P3 80.23(5) yes
Cl1 Ru1 P1 91.18(5) yes
P4 Ru1 P1 99.76(5) yes
P3 Ru1 P1 176.69(5) yes
Cl1 Ru1 P2 90.59(5) yes
P4 Ru1 P2 172.30(5) yes
P3 Ru1 P2 97.74(5) yes
P1 Ru1 P2 81.84(5) yes
Cl1 Ru1 C1 173.74(16) yes
P4 Ru1 C1 98.68(18) yes
P3 Ru1 C1 100.71(16) yes
P1 Ru1 C1 82.58(16) yes
P2 Ru1 C1 88.99(18) yes
Ru1 C1 C2 168.9(5) yes
B1 C2 C1 138.5(6) yes
B1 C2 H21 111.1 no
C1 C2 H21 110.4 no
O1 C3 O3 125.3(6) yes
O1 C3 C5 110.2(6) yes
O3 C3 C5 124.5(7) yes
O2 C4 O4 123.7(6) yes
O2 C4 C6 110.0(6) yes
O4 C4 C6 126.3(6) yes
C3 C5 N1 107.1(5) yes
C3 C5 H51 109.5 no
N1 C5 H51 109.7 no
C3 C5 H52 111.0 no
N1 C5 H52 110.1 no
H51 C5 H52 109.4 no
C4 C6 N1 108.2(5) yes
C4 C6 H61 110.4 no
N1 C6 H61 110.2 no
C4 C6 H62 107.9 no
N1 C6 H62 108.8 no
H61 C6 H62 111.2 no
N1 C7 H71 109.9 no
N1 C7 H72 109.6 no
H71 C7 H72 109.6 no
N1 C7 H73 108.6 no
H71 C7 H73 109.2 no
H72 C7 H73 109.8 no
P1 C11 C12 112.8(4) yes
P1 C11 H111 107.7 no
C12 C11 H111 109.1 no
P1 C11 H112 109.8 no
C12 C11 H112 109.0 no
H111 C11 H112 108.3 no
C11 C12 P2 109.0(4) yes
C11 C12 H121 110.6 no
P2 C12 H121 110.4 no
C11 C12 H122 108.6 no
P2 C12 H122 109.0 no
H121 C12 H122 109.2 no
P3 C13 C14 113.0(4) yes
P3 C13 H131 109.8 no
C14 C13 H131 109.1 no
P3 C13 H132 107.6 no
C14 C13 H132 107.9 no
H131 C13 H132 109.3 no
C13 C14 P4 108.4(4) yes
C13 C14 H141 109.8 no
P4 C14 H141 109.0 no
C13 C14 H142 109.9 no
P4 C14 H142 110.7 no
H141 C14 H142 109.0 no
P1 C21 C22 123.3(5) yes
P1 C21 C26 119.6(4) yes
C22 C21 C26 117.0(6) yes
C21 C22 C23 120.2(6) yes
C21 C22 H221 119.5 no
C23 C22 H221 120.3 no
C22 C23 C24 121.1(6) yes
C22 C23 H231 119.4 no
C24 C23 H231 119.5 no
C23 C24 C25 119.2(6) yes
C23 C24 H241 120.5 no
C25 C24 H241 120.2 no
C24 C25 C26 119.5(7) yes
C24 C25 H251 120.3 no
C26 C25 H251 120.1 no
C25 C26 C21 122.9(6) yes
C25 C26 H261 119.0 no
C21 C26 H261 118.2 no
P1 C31 C32 123.0(4) yes
P1 C31 C36 119.4(5) yes
C32 C31 C36 117.5(5) yes
C31 C32 C33 121.8(6) yes
C31 C32 H321 118.5 no
C33 C32 H321 119.7 no
C32 C33 C34 119.3(7) yes
C32 C33 H331 119.9 no
C34 C33 H331 120.8 no
C33 C34 C35 120.4(6) yes
C33 C34 H341 119.6 no
C35 C34 H341 120.0 no
C34 C35 C36 120.2(6) yes
C34 C35 H351 119.7 no
C36 C35 H351 120.1 no
C31 C36 C35 120.6(6) yes
C31 C36 H361 119.9 no
C35 C36 H361 119.4 no
P2 C41 C42 121.3(5) yes
P2 C41 C46 120.6(5) yes
C42 C41 C46 118.1(6) yes
C41 C42 C43 121.2(6) yes
C41 C42 H421 119.4 no
C43 C42 H421 119.4 no
C42 C43 C44 119.1(7) yes
C42 C43 H431 120.2 no
C44 C43 H431 120.7 no
C43 C44 C45 120.7(7) yes
C43 C44 H441 119.8 no
C45 C44 H441 119.5 no
C44 C45 C46 119.9(7) yes
C44 C45 H451 120.2 no
C46 C45 H451 119.9 no
C41 C46 C45 120.8(6) yes
C41 C46 H461 119.2 no
C45 C46 H461 120.0 no
P2 C51 C52 122.7(4) yes
P2 C51 C56 119.1(4) yes
C52 C51 C56 118.2(5) yes
C51 C52 C53 120.0(5) yes
C51 C52 H521 120.5 no
C53 C52 H521 119.5 no
C52 C53 C54 120.5(6) yes
C52 C53 H531 119.1 no
C54 C53 H531 120.4 no
C53 C54 C55 120.3(6) yes
C53 C54 H541 119.7 no
C55 C54 H541 120.0 no
C54 C55 C56 119.8(6) yes
C54 C55 H551 119.6 no
C56 C55 H551 120.6 no
C51 C56 C55 121.0(6) yes
C51 C56 H561 119.9 no
C55 C56 H561 119.1 no
P3 C61 C62 121.7(4) yes
P3 C61 C66 119.8(5) yes
C62 C61 C66 118.1(6) yes
C61 C62 C63 120.6(6) yes
C61 C62 H621 119.9 no
C63 C62 H621 119.5 no
C62 C63 C64 119.7(7) yes
C62 C63 H631 119.2 no
C64 C63 H631 121.0 no
C63 C64 C65 120.4(6) yes
C63 C64 H641 120.1 no
C65 C64 H641 119.5 no
C64 C65 C66 119.4(7) yes
C64 C65 H651 120.6 no
C66 C65 H651 120.0 no
C65 C66 C61 121.8(7) yes
C65 C66 H661 119.3 no
C61 C66 H661 118.9 no
P3 C71 C72 122.0(4) yes
P3 C71 C76 120.0(5) yes
C72 C71 C76 117.9(5) yes
C71 C72 C73 120.3(6) yes
C71 C72 H721 120.3 no
C73 C72 H721 119.4 no
C72 C73 C74 120.6(7) yes
C72 C73 H731 119.6 no
C74 C73 H731 119.8 no
C73 C74 C75 120.2(6) yes
C73 C74 H741 119.3 no
C75 C74 H741 120.5 no
C74 C75 C76 119.9(7) yes
C74 C75 H751 120.4 no
C76 C75 H751 119.8 no
C71 C76 C75 121.0(6) yes
C71 C76 H761 119.3 no
C75 C76 H761 119.7 no
P4 C81 C82 122.7(5) yes
P4 C81 C86 119.9(4) yes
C82 C81 C86 117.4(6) yes
C81 C82 C83 121.1(7) yes
C81 C82 H821 119.6 no
C83 C82 H821 119.4 no
C82 C83 C84 121.0(7) yes
C82 C83 H831 118.9 no
C84 C83 H831 120.1 no
C83 C84 C85 119.4(6) yes
C83 C84 H841 120.9 no
C85 C84 H841 119.7 no
C84 C85 C86 120.5(6) yes
C84 C85 H851 119.5 no
C86 C85 H851 120.0 no
C85 C86 C81 120.7(6) yes
C85 C86 H861 119.6 no
C81 C86 H861 119.7 no
P4 C91 C92 121.3(4) yes
P4 C91 C96 121.9(4) yes
C92 C91 C96 116.8(6) yes
C91 C92 C93 122.3(6) yes
C91 C92 H921 119.7 no
C93 C92 H921 118.0 no
C92 C93 C94 119.1(6) yes
C92 C93 H931 121.5 no
C94 C93 H931 119.4 no
C93 C94 C95 119.8(6) yes
C93 C94 H941 119.7 no
C95 C94 H941 120.5 no
C94 C95 C96 120.6(6) yes
C94 C95 H951 119.8 no
C96 C95 H951 119.6 no
C91 C96 C95 121.3(6) yes
C91 C96 H961 120.0 no
C95 C96 H961 118.7 no
Cl12 C101 Cl11 114.6(4) yes
Cl12 C101 H1011 107.8 no
Cl11 C101 H1011 107.9 no
Cl12 C101 H1012 108.4 no
Cl11 C101 H1012 108.7 no
H1011 C101 H1012 109.3 no

loop_
_geom_bond_atom_site_label_1
_geom_bond_atom_site_label_2
_geom_bond_distance
_geom_bond_publ_flag
B1 N1 1.663(8) yes
B1 O1 1.442(9) yes
B1 O2 1.467(8) yes
B1 C2 1.589(9) yes
Cl1 Ru1 2.4664(13) yes
Cl11 C101 1.681(8) yes
Cl12 C101 1.722(6) yes
F1 P5 1.559(5) yes
F2 P5 1.582(6) yes
F3 P5 1.576(5) yes
F4 P5 1.601(5) yes
F5 P5 1.580(5) yes
F6 P5 1.564(5) yes
N1 C5 1.498(8) yes
N1 C6 1.481(8) yes
N1 C7 1.500(8) yes
O1 C3 1.336(8) yes
O2 C4 1.335(7) yes
O3 C3 1.191(8) yes
O4 C4 1.195(8) yes
P1 Ru1 2.4101(15) yes
P1 C11 1.848(6) yes
P1 C21 1.830(5) yes
P1 C31 1.819(6) yes
P2 Ru1 2.3906(16) yes
P2 C12 1.833(5) yes
P2 C41 1.823(6) yes
P2 C51 1.832(5) yes
P3 Ru1 2.4315(15) yes
P3 C13 1.868(6) yes
P3 C61 1.834(6) yes
P3 C71 1.828(6) yes
P4 Ru1 2.4380(16) yes
P4 C14 1.841(5) yes
P4 C81 1.838(6) yes
P4 C91 1.828(6) yes
Ru1 C1 1.844(5) yes
C1 C2 1.310(7) yes
C2 H21 0.919 no
C3 C5 1.515(9) yes
C4 C6 1.482(9) yes
C5 H51 0.979 no
C5 H52 0.967 no
C6 H61 0.973 no
C6 H62 0.966 no
C7 H71 0.967 no
C7 H72 0.960 no
C7 H73 0.963 no
C11 C12 1.519(8) yes
C11 H111 0.960 no
C11 H112 0.956 no
C12 H121 0.968 no
C12 H122 0.962 no
C13 C14 1.515(8) yes
C13 H131 0.966 no
C13 H132 0.956 no
C14 H141 0.958 no
C14 H142 0.960 no
C21 C22 1.374(8) yes
C21 C26 1.356(9) yes
C22 C23 1.399(9) yes
C22 H221 0.922 no
C23 C24 1.344(9) yes
C23 H231 0.931 no
C24 C25 1.358(10) yes
C24 H241 0.927 no
C25 C26 1.380(9) yes
C25 H251 0.925 no
C26 H261 0.918 no
C31 C32 1.385(8) yes
C31 C36 1.413(8) yes
C32 C33 1.387(9) yes
C32 H321 0.928 no
C33 C34 1.380(10) yes
C33 H331 0.931 no
C34 C35 1.376(10) yes
C34 H341 0.931 no
C35 C36 1.381(8) yes
C35 H351 0.929 no
C36 H361 0.926 no
C41 C42 1.388(8) yes
C41 C46 1.390(8) yes
C42 C43 1.377(9) yes
C42 H421 0.934 no
C43 C44 1.376(10) yes
C43 H431 0.923 no
C44 C45 1.372(10) yes
C44 H441 0.923 no
C45 C46 1.370(9) yes
C45 H451 0.925 no
C46 H461 0.929 no
C51 C52 1.399(8) yes
C51 C56 1.399(8) yes
C52 C53 1.392(8) yes
C52 H521 0.931 no
C53 C54 1.371(9) yes
C53 H531 0.931 no
C54 C55 1.378(9) yes
C54 H541 0.935 no
C55 C56 1.382(8) yes
C55 H551 0.935 no
C56 H561 0.927 no
C61 C62 1.385(8) yes
C61 C66 1.372(8) yes
C62 C63 1.389(9) yes
C62 H621 0.919 no
C63 C64 1.372(10) yes
C63 H631 0.935 no
C64 C65 1.368(11) yes
C64 H641 0.922 no
C65 C66 1.377(9) yes
C65 H651 0.931 no
C66 H661 0.925 no
C71 C72 1.393(8) yes
C71 C76 1.399(8) yes
C72 C73 1.376(8) yes
C72 H721 0.934 no
C73 C74 1.373(10) yes
C73 H731 0.929 no
C74 C75 1.364(10) yes
C74 H741 0.921 no
C75 C76 1.379(9) yes
C75 H751 0.922 no
C76 H761 0.929 no
C81 C82 1.350(9) yes
C81 C86 1.379(8) yes
C82 C83 1.401(10) yes
C82 H821 0.932 no
C83 C84 1.335(10) yes
C83 H831 0.921 no
C84 C85 1.341(9) yes
C84 H841 0.929 no
C85 C86 1.400(8) yes
C85 H851 0.924 no
C86 H861 0.925 no
C91 C92 1.381(8) yes
C91 C96 1.394(8) yes
C92 C93 1.386(9) yes
C92 H921 0.910 no
C93 C94 1.381(9) yes
C93 H931 0.925 no
C94 C95 1.366(9) yes
C94 H941 0.931 no
C95 C96 1.377(9) yes
C95 H951 0.937 no
C96 H961 0.930 no
C101 H1011 0.957 no
C101 H1012 0.956 no

loop_
_geom_hbond_atom_site_label_D
_geom_hbond_atom_site_label_H
_geom_hbond_atom_site_label_A
_geom_hbond_site_symmetry_A
_geom_hbond_angle_DHA
_geom_hbond_distance_DH
_geom_hbond_distance_HA
_geom_hbond_distance_DA
_geom_hbond_publ_flag
C7 H72 O3 2_775 145.10(19) 0.960 2.559 3.391(10) yes
C66 H661 C1 . 146.00 0.925 2.505 3.311(10) yes
C82 H821 C2 . 162.00 0.932 2.566 3.466(10) yes
C101 H1012 O4 1_645 124.93(19) 0.956 2.546 3.191(10) yes
